data_4515413
loop_
_publ_author_name
'Chu, Manman'
'Qiu, Bing'
'Zhang, Wei'
'Zhou, Zhonghao'
'Yang, Xinzheng'
'Yan, Yongli'
'Yao, Jiannian'
'Li, Yong Jun'
'Zhao, Yong Sheng'

_publ_section_title
;
 Tailoring the Energy Levels and Cavity Structures toward Organic
 Cocrystal Microlasers.
;
_journal_issue 49
_journal_name_full 'ACS applied materials &amp; interfaces'
_journal_page_first 42740
_journal_page_last 42746
_journal_paper_doi 10.1021/acsami.8b16294
_journal_volume 10
_journal_year 2018
_chemical_formula_moiety 'C13 H12 N2 O2'
_chemical_formula_sum 'C13 H12 N2 O2'
_chemical_formula_weight 228.25
_space_group_crystal_system trigonal
_space_group_IT_number 148
_space_group_name_Hall '-R 3'
_space_group_name_H-M_alt 'R -3 :H'
_atom_sites_solution_hydrogens geom
_audit_creation_method SHELXL-2014/7
_cell_angle_alpha 90
_cell_angle_beta 90
_cell_angle_gamma 120
_cell_formula_units_Z 18
_cell_length_a 36.542(16)
_cell_length_b 36.542(16)
_cell_length_c 4.623(3)
_cell_measurement_reflns_used 1290
_cell_measurement_temperature 173(2)
_cell_measurement_theta_max 27.5
_cell_measurement_theta_min 2.2
_cell_volume 5346(5)
_computing_cell_refinement 'CrystalClear-SM Expert 2.0 r4 (Rigaku, 2009)'
_computing_data_collection 'CrystalClear-SM Expert 2.0 r4 (Rigaku, 2009)'
_computing_data_reduction 'CrystalClear-SM Expert 2.0 r4 (Rigaku, 2009)'
_computing_molecular_graphics 'Olex2 (Dolomanov et al., 2009)'
_computing_publication_material 'CIFTAB (Sheldrick, 2013)'
_computing_structure_refinement 'SHELXL-2014/7 (Sheldrick, 2014)'
_computing_structure_solution 'SHELXT (Sheldrick, 2014)'
_diffrn_ambient_temperature 173(2)
_diffrn_measured_fraction_theta_full 0.999
_diffrn_measured_fraction_theta_max 0.999
_diffrn_measurement_device_type 'MM007-HF CCD(Saturn 724+)'
_diffrn_measurement_method '\w scans at fixed \c = 45\%'
_diffrn_radiation_type MoK\a
_diffrn_radiation_wavelength 0.71073
_diffrn_reflns_av_R_equivalents 0.0627
_diffrn_reflns_av_unetI/netI 0.0517
_diffrn_reflns_Laue_measured_fraction_full 0.999
_diffrn_reflns_Laue_measured_fraction_max 0.999
_diffrn_reflns_limit_h_max 43
_diffrn_reflns_limit_h_min -34
_diffrn_reflns_limit_k_max 27
_diffrn_reflns_limit_k_min -43
_diffrn_reflns_limit_l_max 5
_diffrn_reflns_limit_l_min -5
_diffrn_reflns_number 7934
_diffrn_reflns_point_group_measured_fraction_full 0.999
_diffrn_reflns_point_group_measured_fraction_max 0.999
_diffrn_reflns_theta_full 25.188
_diffrn_reflns_theta_max 25.188
_diffrn_reflns_theta_min 1.931
_exptl_absorpt_coefficient_mu 0.088
_exptl_absorpt_correction_T_max 1.000
_exptl_absorpt_correction_T_min 0.828
_exptl_absorpt_correction_type multi-scan
_exptl_absorpt_process_details 'CrystalClear-SM Expert 2.0 r4 (Rigaku, 2009)'
_exptl_crystal_colour yellow
_exptl_crystal_density_diffrn 1.276
_exptl_crystal_description needle
_exptl_crystal_F_000 2160
_exptl_crystal_size_max 0.34
_exptl_crystal_size_mid 0.07
_exptl_crystal_size_min 0.05
_refine_diff_density_max 0.212
_refine_diff_density_min -0.241
_refine_diff_density_rms 0.051
_refine_ls_extinction_method none
_refine_ls_goodness_of_fit_ref 1.274
_refine_ls_hydrogen_treatment constr
_refine_ls_matrix_type full
_refine_ls_number_parameters 156
_refine_ls_number_reflns 2146
_refine_ls_number_restraints 0
_refine_ls_restrained_S_all 1.274
_refine_ls_R_factor_all 0.1193
_refine_ls_R_factor_gt 0.1016
_refine_ls_shift/su_max 0.000
_refine_ls_shift/su_mean 0.000
_refine_ls_structure_factor_coef Fsqd
_refine_ls_weighting_details 'w=1/[\s^2^(Fo^2^)+(0.0457P)^2^+22.9199P] where P=(Fo^2^+2Fc^2^)/3'
_refine_ls_weighting_scheme calc
_refine_ls_wR_factor_gt 0.1870
_refine_ls_wR_factor_ref 0.1944
_reflns_Friedel_coverage 0.000
_reflns_number_gt 1811
_reflns_number_total 2146
_reflns_threshold_expression 'I > 2\s(I)'
_cod_data_source_file am8b16294_si_004.cif
_cod_data_source_block MPI
_cod_original_cell_volume 5346(6)
_cod_original_sg_symbol_H-M 'R -3'
_cod_database_code 4515413
_shelx_space_group_comment
;
The symmetry employed for this shelxl refinement is uniquely defined
by the following loop, which should always be used as a source of
symmetry information in preference to the above space-group names.
They are only intended as comments.
;
_olex2_refinement_description
;
1. Fixed Uiso
 At 1.2 times of:
  All C(H) groups
 At 1.5 times of:
  All C(H,H,H) groups, All O(H) groups
2.a Aromatic/amide H refined with riding coordinates:
 C3(H3), C4(H4), C5(H5), C6(H6), C7(H7), C9(H9), C10(H10), C12(H12)
2.b Idealised Me refined as rotating group:
 C13(H13A,H13B,H13C)
2.c Idealised tetrahedral OH refined as rotating group:
 O1(H1)
;
_shelx_shelxl_version_number 2014/7

loop_
_space_group_symop_operation_xyz
'x, y, z'
'-y, x-y, z'
'-x+y, -x, z'
'x+2/3, y+1/3, z+1/3'
'-y+2/3, x-y+1/3, z+1/3'
'-x+y+2/3, -x+1/3, z+1/3'
'x+1/3, y+2/3, z+2/3'
'-y+1/3, x-y+2/3, z+2/3'
'-x+y+1/3, -x+2/3, z+2/3'
'-x, -y, -z'
'y, -x+y, -z'
'x-y, x, -z'
'-x+2/3, -y+1/3, -z+1/3'
'y+2/3, -x+y+1/3, -z+1/3'
'x-y+2/3, x+1/3, -z+1/3'
'-x+1/3, -y+2/3, -z+2/3'
'y+1/3, -x+y+2/3, -z+2/3'
'x-y+1/3, x+2/3, -z+2/3'

loop_
_atom_site_label
_atom_site_type_symbol
_atom_site_fract_x
_atom_site_fract_y
_atom_site_fract_z
_atom_site_U_iso_or_equiv
_atom_site_adp_type
_atom_site_occupancy
_atom_site_site_symmetry_order
_atom_site_calc_flag
_atom_site_refinement_flags_posn
O1 O 0.82804(9) 0.07925(9) 0.9634(7) 0.0414(8) Uani 1 1 d .
H1 H 0.8401 0.0987 0.8480 0.062 Uiso 1 1 calc GR
O2 O 0.96216(8) 0.26871(8) -0.1146(6) 0.0371(7) Uani 1 1 d .
N1 N 0.89115(10) 0.13703(9) 0.6605(6) 0.0278(7) Uani 1 1 d .
N2 N 0.94921(9) 0.18651(10) 0.3739(7) 0.0284(8) Uani 1 1 d .
C1 C 0.89899(12) 0.09124(12) 0.9944(8) 0.0290(9) Uani 1 1 d .
C2 C 0.85619(13) 0.06968(12) 1.0788(8) 0.0312(9) Uani 1 1 d .
C3 C 0.84226(14) 0.03812(12) 1.2887(9) 0.0397(11) Uani 1 1 d .
H3 H 0.8141 0.0241 1.3456 0.048 Uiso 1 1 calc R
C4 C 0.87007(16) 0.02769(13) 1.4117(9) 0.0456(12) Uani 1 1 d .
H4 H 0.8605 0.0068 1.5528 0.055 Uiso 1 1 calc R
C5 C 0.91218(15) 0.04792(14) 1.3287(9) 0.0458(12) Uani 1 1 d .
H5 H 0.9307 0.0404 1.4113 0.055 Uiso 1 1 calc R
C6 C 0.92645(14) 0.07955(13) 1.1211(9) 0.0381(10) Uani 1 1 d .
H6 H 0.9547 0.0932 1.0652 0.046 Uiso 1 1 calc R
C7 C 0.91484(12) 0.12478(12) 0.7817(8) 0.0282(9) Uani 1 1 d .
H7 H 0.9432 0.1380 0.7307 0.034 Uiso 1 1 calc R
C8 C 0.90875(12) 0.17047(11) 0.4572(8) 0.0261(8) Uani 1 1 d .
C9 C 0.88347(12) 0.18538(12) 0.3533(8) 0.0305(9) Uani 1 1 d .
H9 H 0.8555 0.1731 0.4141 0.037 Uiso 1 1 calc R
C10 C 0.89944(12) 0.21879(12) 0.1575(8) 0.0297(9) Uani 1 1 d .
H10 H 0.8827 0.2294 0.0868 0.036 Uiso 1 1 calc R
C11 C 0.94107(12) 0.23562(11) 0.0719(8) 0.0294(9) Uani 1 1 d .
C12 C 0.96427(12) 0.21799(12) 0.1862(8) 0.0308(9) Uani 1 1 d .
H12 H 0.9921 0.2292 0.1260 0.037 Uiso 1 1 calc R
C13 C 0.93950(14) 0.28870(13) -0.2228(9) 0.0393(10) Uani 1 1 d .
H13A H 0.9574 0.3112 -0.3520 0.059 Uiso 1 1 calc GR
H13B H 0.9313 0.3000 -0.0639 0.059 Uiso 1 1 calc GR
H13C H 0.9147 0.2683 -0.3246 0.059 Uiso 1 1 calc GR

loop_
_atom_site_aniso_label
_atom_site_aniso_U_11
_atom_site_aniso_U_22
_atom_site_aniso_U_33
_atom_site_aniso_U_23
_atom_site_aniso_U_13
_atom_site_aniso_U_12
O1 0.0326(16) 0.0394(18) 0.0486(19) 0.0107(14) 0.0111(14) 0.0153(14)
O2 0.0367(16) 0.0317(16) 0.0410(17) 0.0099(13) 0.0047(13) 0.0158(13)
N1 0.0288(17) 0.0273(17) 0.0240(16) -0.0024(13) 0.0027(14) 0.0117(15)
N2 0.0219(16) 0.0297(18) 0.0296(18) 0.0018(14) 0.0019(14) 0.0098(14)
C1 0.035(2) 0.029(2) 0.0195(19) -0.0053(16) -0.0022(16) 0.0131(18)
C2 0.037(2) 0.026(2) 0.027(2) -0.0085(17) 0.0006(17) 0.0132(18)
C3 0.047(3) 0.025(2) 0.032(2) -0.0006(18) 0.007(2) 0.0060(19)
C4 0.068(3) 0.027(2) 0.032(2) 0.0016(19) -0.003(2) 0.016(2)
C5 0.059(3) 0.041(3) 0.036(3) -0.001(2) -0.017(2) 0.024(2)
C6 0.037(2) 0.041(2) 0.033(2) -0.0031(19) -0.0034(19) 0.018(2)
C7 0.026(2) 0.030(2) 0.026(2) -0.0049(17) 0.0001(16) 0.0124(17)
C8 0.028(2) 0.0238(19) 0.0217(19) -0.0019(15) -0.0017(16) 0.0095(16)
C9 0.026(2) 0.036(2) 0.026(2) -0.0003(17) 0.0041(16) 0.0133(18)
C10 0.030(2) 0.033(2) 0.028(2) -0.0046(17) -0.0033(17) 0.0172(18)
C11 0.031(2) 0.0237(19) 0.028(2) -0.0009(16) 0.0024(17) 0.0089(17)
C12 0.026(2) 0.033(2) 0.029(2) 0.0006(17) 0.0036(17) 0.0114(17)
C13 0.050(3) 0.032(2) 0.039(2) 0.0035(19) -0.001(2) 0.022(2)

loop_
_atom_type_symbol
_atom_type_description
_atom_type_scat_dispersion_real
_atom_type_scat_dispersion_imag
_atom_type_scat_source
C C 0.0033 0.0016 'International Tables Vol C Tables 4.2.6.8 and 6.1.1.4'
H H 0.0000 0.0000 'International Tables Vol C Tables 4.2.6.8 and 6.1.1.4'
N N 0.0061 0.0033 'International Tables Vol C Tables 4.2.6.8 and 6.1.1.4'
O O 0.0106 0.0060 'International Tables Vol C Tables 4.2.6.8 and 6.1.1.4'

loop_
_geom_angle_atom_site_label_1
_geom_angle_atom_site_label_2
_geom_angle_atom_site_label_3
_geom_angle
C11 O2 C13 117.1(3)
C7 N1 C8 119.7(3)
C12 N2 C8 117.1(3)
C2 C1 C7 121.6(4)
C6 C1 C2 118.6(4)
C6 C1 C7 119.9(4)
O1 C2 C1 121.5(3)
O1 C2 C3 118.6(4)
C3 C2 C1 119.9(4)
C4 C3 C2 120.2(4)
C3 C4 C5 121.0(4)
C4 C5 C6 119.3(4)
C5 C6 C1 121.0(4)
N1 C7 C1 122.5(3)
N2 C8 N1 119.4(3)
N2 C8 C9 122.5(3)
C9 C8 N1 118.0(3)
C8 C9 C10 120.4(3)
C11 C10 C9 117.5(4)
O2 C11 C10 125.6(4)
O2 C11 C12 116.2(3)
C10 C11 C12 118.2(4)
N2 C12 C11 124.3(4)

loop_
_geom_bond_atom_site_label_1
_geom_bond_atom_site_label_2
_geom_bond_distance
O1 C2 1.351(5)
O2 C11 1.367(4)
O2 C13 1.440(5)
N1 C7 1.285(5)
N1 C8 1.416(5)
N2 C8 1.346(5)
N2 C12 1.322(5)
C1 C2 1.410(5)
C1 C6 1.400(5)
C1 C7 1.447(5)
C2 C3 1.394(6)
C3 C4 1.374(6)
C4 C5 1.387(6)
C5 C6 1.388(6)
C8 C9 1.372(5)
C9 C10 1.392(5)
C10 C11 1.383(5)
C11 C12 1.400(5)

loop_
_geom_hbond_atom_site_label_D
_geom_hbond_atom_site_label_H
_geom_hbond_atom_site_label_A
_geom_hbond_distance_DH
_geom_hbond_distance_HA
_geom_hbond_distance_DA
_geom_hbond_angle_DHA
O1 H1 N1 0.82 1.89 2.621(4) 147.5
